data_2001665
loop_
_publ_author_name
'Ma, A.-Z.'
'Li, L.-M.'
'Lin, Y.-H.'
'Xi, S.-Q.'

_publ_section_title
;
 Structure of an erbium coordination compound with
 <small>L</small>-proline, {[Er(Pro)~2~(H~2~O)~5~]Cl~3~}~<i>n~</i>
;
_journal_issue 5
_journal_name_full 'Acta Crystallographica Section C'
_journal_page_first 865
_journal_page_last 867
_journal_paper_doi 10.1107/S0108270192012113
_journal_volume 49
_journal_year 1993
_chemical_formula_moiety 'C10 H28 Cl3 Er1 N2 O9'
_chemical_formula_sum 'C10 H28 Cl3 Er N2 O9'
_chemical_formula_weight 594.0
_space_group_crystal_system monoclinic
_space_group_IT_number 4
_space_group_name_Hall 'P 2yb'
_space_group_name_H-M_alt 'P 1 21 1'
_cell_angle_alpha 90
_cell_angle_beta 107.04(2)
_cell_angle_gamma 90
_cell_formula_units_Z 2
_cell_length_a 8.2940(10)
_cell_length_b 10.981(3)
_cell_length_c 11.934(3)
_cell_volume 1039.2(4)
_diffrn_radiation_type Mo
_diffrn_radiation_wavelength 0.71069
_exptl_absorpt_coefficient_mu 4.52
_exptl_crystal_density_diffrn 1.90
_exptl_crystal_F_000 586
_cod_data_source_file mu1025.cif
_cod_data_source_block mu1025_structure_1_of_1
_cod_original_formula_sum 'C10 H28 Cl3 Er1 N2 O9'
_cod_database_code 2001665

loop_
_space_group_symop_id
_space_group_symop_operation_xyz
1 x,y,z
2 -x,y+1/2,-z

loop_
_atom_site_label
_atom_site_fract_x
_atom_site_fract_y
_atom_site_fract_z
_atom_site_U_iso_or_equiv
Er .09890(10) .5000 .58700(10) .0160(10)
Cl(1) .6671(2) .4925(3) .8136(2) .0360(10)
Cl(2) .4612(2) .1911(2) .5099(2) .0310(10)
Cl(3) .5741(3) .3731(2) .2523(2) .0410(10)
O(1) -.1722(7) .5299(5) .4473(5) .039(2)
O(2) .0381(6) .3344(5) .4610(4) .021(2)
O(3) .1476(7) .6552(5) .4637(5) .034(2)
O(4) .1110(9) .2583(8) .8244(7) .060(3)
O(5) .3550(7) .4598(5) .5374(5) .026(2)
O(6) .2434(7) .3488(5) .7096(5) .035(2)
O(7) -.0294(6) .6694(5) .6469(4) .021(2)
O(8) -.0849(8) .4111(6) .6780(6) .041(2)
O(9) .3056(7) .6023(5) .7315(5) .034(2)
N(1) .2123(8) .2663(6) .2234(6) .027(2)
N(2) .5243(9) .2231(7) .7836(6) .031(2)
C(1) .0643(9) .2788(6) .3772(6) .016(2)
C(2) .1378(10) .3511(7) .2933(7) .025(3)
C(3) .1061(12) .2689(13) .1008(8) .053(4)
C(4) .0300(16) .3911(12) .0841(9) .059(4)
C(5) .0007(13) .4202(9) .2013(9) .044(4)
C(6) .2338(10) .2724(7) .7845(7) .027(3)
C(7) .3784(10) .1864(8) .8294(7) .032(3)
C(8) .6765(11) .1600(10) .8577(9) .047(4)
C(9) .6372(14) .1344(17) .9716(10) .080(6)
C(10) .4651(13) .1836(12) .9604(8) .051(4)
H(1a) .2173 .1852 .2543 ?
H(1b) .3239 .2931 .2273 ?
H(2a) .5023 .1999 .7029 ?
H(2b) .5398 .3097 .7907 ?
H(2) .2218 .4042 .3415 ?
H(3a) .1726 .2556 .0482 ?
H(3b) .0202 .2075 .0883 ?
H(4a) .1064 .4490 .0672 ?
H(4b) -.0735 .3906 .0212 ?
H(5a) .0103 .5061 .2164 ?
H(5b) -.1093 .3929 .2014 ?
H(7) .3299 .1090 .8003 ?
H(8a) .6960 .0853 .8219 ?
H(8b) .7742 .2112 .8716 ?
H(9a) .7191 .1718 1.0365 ?
H(9b) .6349 .0482 .9848 ?
H(10a) .4026 .1337 .9990 ?
H(10b) .4740 .2647 .9917 ?

loop_
_geom_angle_atom_site_label_1
_geom_angle_atom_site_label_2
_geom_angle_atom_site_label_3
_geom_angle
O(1) Er O(2) 71.0(2)
O(2) Er O(3) 101.9(2)
O(2) Er O(5) 74.7(2)
O(1) Er O(6) 138.4(2)
O(3) Er O(6) 139.8(2)
O(1) Er O(7) 71.8(2)
O(3) Er O(7) 78.1(2)
O(6) Er O(7) 125.0(2)
O(2) Er O(8) 85.8(2)
O(5) Er O(8) 141.6(2)
O(7) Er O(8) 76.9(2)
O(2) Er O(9) 146.1(2)
O(5) Er O(9) 76.1(2)
O(7) Er O(9) 72.2(2)
Er O(2) C(1) 148.2(5)
Er O(7) C(1)I 141.6(5)
C(7) N(2) C(8) 106.8(7)
O(2) C(1) O(7)II 125.0(7)
N(1) C(2) C(1) 110.4(6)
C(1) C(2) C(5) 111.7(7)
C(3) C(4) C(5) 104.2(9)
O(4) C(6) O(6) 125.9(8)
O(6) C(6) C(7) 117.9(8)
N(2) C(7) C(10) 100.9(7)
N(2) C(8) C(9) 104.6(9)
C(7) C(10) C(9) 104.5(9)
O(1) Er O(3) 76.4(2)
O(1) Er O(5) 124.7(2)
O(3) Er O(5) 69.8(2)
O(2) Er O(6) 79.7(2)
O(5) Er O(6) 72.0(2)
O(2) Er O(7) 141.6(2)
O(5) Er O(7) 136.8(2)
O(1) Er O(8) 76.9(2)
O(3) Er O(8) 147.9(2)
O(6) Er O(8) 72.0(2)
O(1) Er O(9) 141.7(2)
O(3) Er O(9) 83.7(2)
O(6) Er O(9) 75.2(2)
O(8) Er O(9) 107.3(2)
Er O(6) C(6) 144.1(6)
C(2) N(1) C(3) 108.5(7)
O(2) C(1) C(2) 117.8(6)
C(2) C(1) O(7)II 117.1(7)
N(1) C(2) C(5) 104.5(6)
N(1) C(3) C(4) 105.1(9)
C(2) C(5) C(4) 105.7(9)
O(4) C(6) C(7) 116.2(8)
N(2) C(7) C(6) 110.0(7)
C(6) C(7) C(10) 118.0(8)
C(8) C(9) C(10) 107.7(9)

loop_
_geom_bond_atom_site_label_1
_geom_bond_atom_site_label_2
_geom_bond_distance
Er O(1) 2.398(5)
Er O(3) 2.362(7)
Er O(6) 2.303(6)
Er O(8) 2.330(8)
O(2) C(1) 1.243(9)
O(6) C(6) 1.246(11)
N(1) C(2) 1.499(11)
N(2) C(7) 1.521(12)
C(1) C(2) 1.537(12)
C(2) C(5) 1.530(11)
C(4) C(5) 1.523(17)
C(7) C(10) 1.518(12)
C(9) C(10) 1.495(17)
Er O(2) 2.319(5)
Er O(5) 2.406(6)
Er O(7) 2.356(5)
Er O(9) 2.332(5)
O(4) C(6) 1.254(13)
N(1) C(3) 1.471(10)
N(2) C(8) 1.484(11)
C(1) O(7)II 1.251(8)
C(3) C(4) 1.471(19)
C(6) C(7) 1.497(11)
C(8) C(9) 1.515(18)
